data_4001009
loop_
_publ_author_name
'Sarkar, Arindam'
'Pal, Sushanta K.'
'Itkis, Mikhail E.'
'Liao, Puhong'
'Tham, Fook S.'
'Donnadieu, Bruno'
'Haddon, Robert C.'

_publ_section_title
;
 Methoxy-Substituted Phenalenyl-Based Neutral Radical Molecular Conductor
;
_journal_issue 11
_journal_name_full 'Chemistry of Materials'
_journal_page_first 2226
_journal_paper_doi 10.1021/cm900242a
_journal_volume 21
_journal_year 2009
_chemical_formula_sum 'C60 H30 B2 F24 O6'
_chemical_formula_weight 1324.46
_chemical_name_systematic
;

 ?

;
_space_group_IT_number 15
_symmetry_cell_setting monoclinic
_symmetry_space_group_name_Hall '-C 2yc'
_symmetry_space_group_name_H-M 'C 1 2/c 1'
_atom_sites_solution_hydrogens geom
_atom_sites_solution_primary direct
_atom_sites_solution_secondary difmap
_audit_creation_method SHELXL-97
_cell_angle_alpha 90.00
_cell_angle_beta 100.2050(5)
_cell_angle_gamma 90.00
_cell_formula_units_Z 4
_cell_length_a 25.0681(8)
_cell_length_b 9.2334(3)
_cell_length_c 23.8407(8)
_cell_measurement_reflns_used 6112
_cell_measurement_temperature 100(2)
_cell_measurement_theta_max 25.45
_cell_measurement_theta_min 2.17
_cell_volume 5431.0(3)
_computing_cell_refinement 'Bruker SMART'
_computing_data_collection 'Bruker SMART'
_computing_data_reduction 'Bruker SAINT'
_computing_molecular_graphics 'Bruker SHELXTL'
_computing_publication_material 'Bruker SHELXTL'
_computing_structure_refinement 'SHELXL-97 (Sheldrick, 1997)'
_computing_structure_solution 'SHELXS-97 (Sheldrick, 1990)'
_diffrn_ambient_temperature 100(2)
_diffrn_measured_fraction_theta_full 1.000
_diffrn_measured_fraction_theta_max 1.000
_diffrn_measurement_device_type 'CCD area detector'
_diffrn_measurement_method 'phi and omega scans'
_diffrn_radiation_monochromator graphite
_diffrn_radiation_source 'Normal-focus sealed tube'
_diffrn_radiation_type MoK\a
_diffrn_radiation_wavelength 0.71073
_diffrn_reflns_av_R_equivalents 0.0439
_diffrn_reflns_av_sigmaI/netI 0.0318
_diffrn_reflns_limit_h_max 31
_diffrn_reflns_limit_h_min -31
_diffrn_reflns_limit_k_max 11
_diffrn_reflns_limit_k_min -11
_diffrn_reflns_limit_l_max 29
_diffrn_reflns_limit_l_min -29
_diffrn_reflns_number 31568
_diffrn_reflns_theta_full 26.37
_diffrn_reflns_theta_max 26.37
_diffrn_reflns_theta_min 1.65
_exptl_absorpt_coefficient_mu 0.159
_exptl_absorpt_correction_T_max 0.9852
_exptl_absorpt_correction_T_min 0.9635
_exptl_absorpt_correction_type multi-scan
_exptl_absorpt_process_details 'Bruker SADABS'
_exptl_crystal_colour orange
_exptl_crystal_density_diffrn 1.620
_exptl_crystal_density_meas 0
_exptl_crystal_density_method 'not measured'
_exptl_crystal_description 'prism frag'
_exptl_crystal_F_000 2656
_exptl_crystal_size_max 0.24
_exptl_crystal_size_mid 0.21
_exptl_crystal_size_min 0.09
_refine_diff_density_max 0.741
_refine_diff_density_min -0.684
_refine_diff_density_rms 0.048
_refine_ls_extinction_method none
_refine_ls_goodness_of_fit_ref 1.027
_refine_ls_hydrogen_treatment constr
_refine_ls_matrix_type full
_refine_ls_number_parameters 702
_refine_ls_number_reflns 5564
_refine_ls_number_restraints 972
_refine_ls_restrained_S_all 0.948
_refine_ls_R_factor_all 0.0923
_refine_ls_R_factor_gt 0.0541
_refine_ls_shift/su_max 0.000
_refine_ls_shift/su_mean 0.000
_refine_ls_structure_factor_coef Fsqd
_refine_ls_weighting_details 'calc w=1/[\s^2^(Fo^2^)+(0.0426P)^2^+13.7496P] where P=(Fo^2^+2Fc^2^)/3'
_refine_ls_weighting_scheme calc
_refine_ls_wR_factor_gt 0.1177
_refine_ls_wR_factor_ref 0.1399
_reflns_number_gt 3658
_reflns_number_total 5564
_reflns_threshold_expression >2sigma(I)
_cod_data_source_file cm900242a_si_001.cif
_cod_data_source_block rh136_0m
_cod_depositor_comments
;
The following automatic conversions were performed:

'_symmetry_cell_setting' value 'Monoclinic' changed to 'monoclinic'
according to /home/saulius/struct/CIF-dictionaries/cif_core.dic
dictionary named 'cif_core.dic' version 2.4.2 from 2011-04-26.

Automatic conversion script
Id: cif_fix_values 1715 2011-07-08 13:25:40Z adriana 
;
_cod_original_sg_symbol_H-M C2/c
_cod_database_code 4001009

loop_
_symmetry_equiv_pos_as_xyz
'x, y, z'
'-x, y, -z+1/2'
'x+1/2, y+1/2, z'
'-x+1/2, y+1/2, -z+1/2'
'-x, -y, -z'
'x, -y, z-1/2'
'-x+1/2, -y+1/2, -z'
'x+1/2, -y+1/2, z-1/2'

loop_
_atom_site_label
_atom_site_type_symbol
_atom_site_fract_x
_atom_site_fract_y
_atom_site_fract_z
_atom_site_U_iso_or_equiv
_atom_site_adp_type
_atom_site_occupancy
_atom_site_symmetry_multiplicity
_atom_site_calc_flag
_atom_site_refinement_flags
_atom_site_disorder_assembly
_atom_site_disorder_group
B1 B 0.2443(3) 0.2446(8) 0.9833(2) 0.0332(14) Uani 0.50 1 d PU A -1
O1 O 0.29407(14) 0.1630(4) 0.98944(15) 0.0343(7) Uani 0.50 1 d PU A -1
C1 C 0.2949(4) 0.0296(14) 0.9699(7) 0.0297(19) Uani 0.50 1 d PU A -1
C2 C 0.34373(18) -0.0430(5) 0.96931(19) 0.0314(10) Uani 0.50 1 d PU A -1
H2A H 0.3771 0.0041 0.9832 0.038 Uiso 0.50 1 calc PR A -1
C3 C 0.3437(2) -0.1812(6) 0.9489(2) 0.0319(10) Uani 0.50 1 d PU A -1
H3A H 0.3776 -0.2271 0.9482 0.038 Uiso 0.50 1 calc PR A -1
C3A C 0.2954(2) -0.2588(6) 0.9285(2) 0.0288(9) Uani 0.50 1 d PU A -1
C4 C 0.2948(2) -0.4026(6) 0.9076(2) 0.0356(11) Uani 0.50 1 d PU A -1
C5 C 0.2455(3) -0.4726(6) 0.8888(2) 0.0400(12) Uani 0.50 1 d PU A -1
H5A H 0.2455 -0.5690 0.8749 0.048 Uiso 0.50 1 calc PR A -1
C6 C 0.1970(4) -0.4043(10) 0.8902(4) 0.0346(16) Uani 0.50 1 d PU A -1
H6A H 0.1639 -0.4536 0.8769 0.042 Uiso 0.50 1 calc PR A -1
C6A C 0.1959(3) -0.2612(6) 0.9115(3) 0.0281(11) Uani 0.50 1 d PU A -1
C7 C 0.1470(3) -0.1882(9) 0.9158(2) 0.0301(13) Uani 0.50 1 d PU A -1
H7A H 0.1134 -0.2360 0.9032 0.036 Uiso 0.50 1 calc PR A -1
C8 C 0.1465(4) -0.0516(8) 0.9375(4) 0.0310(15) Uani 0.50 1 d PU A -1
H8A H 0.1132 -0.0068 0.9413 0.037 Uiso 0.50 1 calc PR A -1
C9 C 0.19555(19) 0.0218(5) 0.95424(18) 0.0290(9) Uani 0.50 1 d PU A -1
C9A C 0.24519(18) -0.0459(5) 0.95071(18) 0.0261(9) Uani 0.50 1 d PU A -1
C9B C 0.24563(18) -0.1889(5) 0.92988(18) 0.0283(9) Uani 0.50 1 d PU A -1
O9 O 0.19490(13) 0.1548(3) 0.97473(14) 0.0338(7) Uani 0.50 1 d PU A -1
O4 O 0.3448(6) -0.4608(13) 0.9085(5) 0.0396(18) Uani 0.50 1 d PU A -1
C10 C 0.3457(3) -0.6096(7) 0.8872(3) 0.0544(16) Uani 0.50 1 d PU A -1
H10C H 0.3830 -0.6369 0.8848 0.082 Uiso 0.50 1 calc PR A -1
H10D H 0.3231 -0.6158 0.8493 0.082 Uiso 0.50 1 calc PR A -1
H10E H 0.3315 -0.6755 0.9132 0.082 Uiso 0.50 1 calc PR A -1
O1" O 0.24441(16) 0.3279(4) 1.03582(15) 0.0341(8) Uani 0.50 1 d PU A -1
O9" O 0.24187(13) 0.3399(3) 0.93298(13) 0.0337(7) Uani 0.50 1 d PU A -1
C1" C 0.2224(3) 0.4615(15) 1.0337(7) 0.030(2) Uani 0.50 1 d PU A -1
C2" C 0.2137(2) 0.5238(5) 1.0848(2) 0.0355(11) Uani 0.50 1 d PU A -1
H2"A H 0.2226 0.4728 1.1198 0.043 Uiso 0.50 1 calc PR A -1
C3" C 0.1920(2) 0.6608(6) 1.0831(2) 0.0365(11) Uani 0.50 1 d PU A -1
H3"A H 0.1866 0.7045 1.1177 0.044 Uiso 0.50 1 calc PR A -1
C3"A C 0.1777(2) 0.7378(6) 1.0325(2) 0.0344(11) Uani 0.50 1 d PU A -1
C4" C 0.1553(2) 0.8806(6) 1.0298(3) 0.0422(12) Uani 0.50 1 d PU A -1
C5" C 0.1420(2) 0.9525(6) 0.9773(3) 0.0502(14) Uani 0.50 1 d PU A -1
H5"A H 0.1267 1.0469 0.9759 0.060 Uiso 0.50 1 calc PR A -1
C6" C 0.1507(4) 0.8882(10) 0.9289(5) 0.044(2) Uani 0.50 1 d PU A -1
H6"A H 0.1411 0.9392 0.8940 0.053 Uiso 0.50 1 calc PR A -1
C6"A C 0.1733(3) 0.7488(7) 0.9280(3) 0.0341(12) Uani 0.50 1 d PU A -1
C7" C 0.1851(2) 0.6809(9) 0.8790(3) 0.0389(13) Uani 0.50 1 d PU A -1
H7"A H 0.1758 0.7292 0.8434 0.047 Uiso 0.50 1 calc PR A -1
C8" C 0.2095(4) 0.5480(10) 0.8804(4) 0.0376(18) Uani 0.50 1 d PU A -1
H8"A H 0.2192 0.5085 0.8468 0.045 Uiso 0.50 1 calc PR A -1
C9" C 0.22007(18) 0.4707(5) 0.9317(2) 0.0322(10) Uani 0.50 1 d PU A -1
C9"A C 0.20898(17) 0.5325(5) 0.9821(2) 0.0289(9) Uani 0.50 1 d PU A -1
C9"B C 0.18589(17) 0.6739(5) 0.9810(2) 0.0320(10) Uani 0.50 1 d PU A -1
O4" O 0.1509(8) 0.9344(16) 1.0805(7) 0.070(4) Uani 0.50 1 d PU A -1
C10" C 0.1226(3) 1.0737(7) 1.0813(4) 0.073(2) Uani 0.50 1 d PU A -1
H10F H 0.1181 1.0961 1.1203 0.110 Uiso 0.50 1 calc PR A -1
H10G H 0.0870 1.0676 1.0567 0.110 Uiso 0.50 1 calc PR A -1
H10H H 0.1440 1.1502 1.0673 0.110 Uiso 0.50 1 calc PR A -1
B1' B 0.0000 0.1128(4) 0.2500 0.0302(8) Uani 1 2 d SDU . .
C1' C 0.05022(9) 0.0062(2) 0.27748(9) 0.0275(5) Uani 1 1 d U B .
C2' C 0.04056(9) -0.1074(3) 0.31326(9) 0.0295(5) Uani 1 1 d U . .
H2'A H 0.0050 -0.1198 0.3210 0.035 Uiso 1 1 calc R B .
C3' C 0.08070(9) -0.2024(3) 0.33781(9) 0.0294(5) Uani 1 1 d U B .
C4' C 0.13311(9) -0.1900(3) 0.32681(10) 0.0319(5) Uani 1 1 d U . .
H4'A H 0.1609 -0.2545 0.3437 0.038 Uiso 1 1 calc R B .
C5' C 0.14364(9) -0.0815(3) 0.29070(10) 0.0345(5) Uani 1 1 d U B .
C6' C 0.10304(9) 0.0151(3) 0.26665(10) 0.0322(5) Uani 1 1 d U . .
H6'A H 0.1117 0.0892 0.2421 0.039 Uiso 1 1 calc R B .
C7' C 0.06776(10) -0.3246(3) 0.37451(11) 0.0407(6) Uani 1 1 d U . .
C8' C 0.19820(11) -0.0699(4) 0.27505(15) 0.0577(8) Uani 1 1 d U . .
F1' F 0.02021(6) -0.30952(19) 0.39116(6) 0.0517(4) Uani 1 1 d U B .
F2' F 0.06636(7) -0.45273(18) 0.34820(8) 0.0602(5) Uani 1 1 d U B .
F3' F 0.10533(6) -0.3384(2) 0.42214(7) 0.0642(5) Uani 1 1 d U B .
F4' F 0.23448(7) -0.1580(3) 0.30431(13) 0.1204(11) Uani 1 1 d U B .
F5' F 0.21820(7) 0.0638(2) 0.28083(10) 0.0766(6) Uani 1 1 d U B .
F6' F 0.19821(9) -0.1025(3) 0.22069(11) 0.0960(8) Uani 1 1 d U B .
C9' C 0.0185(13) 0.225(2) 0.2035(5) 0.025(2) Uani 0.611(4) 1 d PDU B 2
C10' C 0.0574(4) 0.3312(15) 0.2216(4) 0.0262(17) Uani 0.611(4) 1 d PU B 2
H10A H 0.0716 0.3409 0.2611 0.031 Uiso 0.611(4) 1 calc PR B 2
C11' C 0.0754(3) 0.4223(10) 0.1832(3) 0.0285(16) Uani 0.611(4) 1 d PU B 2
C12' C 0.0561(7) 0.4080(16) 0.1254(4) 0.030(2) Uani 0.611(4) 1 d PU B 2
H12A H 0.0690 0.4700 0.0989 0.036 Uiso 0.611(4) 1 calc PR B 2
C13' C 0.0178(6) 0.3019(14) 0.1064(4) 0.0292(19) Uani 0.611(4) 1 d PU B 2
C14' C -0.0006(5) 0.2128(11) 0.1451(6) 0.027(2) Uani 0.611(4) 1 d PU B 2
H14A H -0.0269 0.1411 0.1317 0.032 Uiso 0.611(4) 1 calc PR B 2
C15' C 0.1154(4) 0.5387(7) 0.2024(3) 0.0381(14) Uani 0.611(4) 1 d PU B 2
C16' C -0.0045(3) 0.2882(8) 0.0450(3) 0.0401(16) Uani 0.611(4) 1 d PU B 2
F7' F 0.14093(14) 0.5218(4) 0.25576(15) 0.0551(9) Uani 0.611(4) 1 d PU B 2
F8' F 0.15250(15) 0.5518(5) 0.17105(17) 0.1003(17) Uani 0.611(4) 1 d PU B 2
F9' F 0.0919(2) 0.6667(4) 0.2025(2) 0.0918(18) Uani 0.611(4) 1 d PU B 2
F10' F 0.02980(14) 0.3330(5) 0.01150(11) 0.0677(12) Uani 0.611(4) 1 d PU B 2
F11' F -0.05021(14) 0.3637(4) 0.02908(14) 0.0672(10) Uani 0.611(4) 1 d PU B 2
F12' F -0.0174(5) 0.1507(14) 0.0291(5) 0.065(2) Uani 0.611(4) 1 d PU B 2
C9D C 0.017(2) 0.205(3) 0.1961(9) 0.026(3) Uani 0.389(4) 1 d PDU B 3
C10D C 0.0446(7) 0.339(2) 0.2088(7) 0.026(3) Uani 0.389(4) 1 d PU B 3
H10B H 0.0529 0.3690 0.2476 0.031 Uiso 0.389(4) 1 calc PR B 3
C11D C 0.0605(5) 0.4313(15) 0.1670(6) 0.028(2) Uani 0.389(4) 1 d PU B 3
C12D C 0.0468(10) 0.398(2) 0.1106(7) 0.028(3) Uani 0.389(4) 1 d PU B 3
H12B H 0.0566 0.4603 0.0824 0.034 Uiso 0.389(4) 1 calc PR B 3
C13D C 0.0185(9) 0.272(2) 0.0955(7) 0.029(2) Uani 0.389(4) 1 d PU B 3
C14D C 0.0042(9) 0.1785(18) 0.1382(9) 0.026(3) Uani 0.389(4) 1 d PU B 3
H14B H -0.0153 0.0925 0.1261 0.031 Uiso 0.389(4) 1 calc PR B 3
C15D C 0.0893(4) 0.5688(12) 0.1868(4) 0.042(2) Uani 0.389(4) 1 d PU B 3
C16D C 0.0035(5) 0.2357(13) 0.0333(5) 0.036(2) Uani 0.389(4) 1 d PU B 3
F7D F 0.1391(3) 0.5457(9) 0.2163(5) 0.084(3) Uani 0.389(4) 1 d PU B 3
F8D F 0.09507(18) 0.6573(4) 0.1442(2) 0.0522(14) Uani 0.389(4) 1 d PU B 3
F9D F 0.0622(2) 0.6477(5) 0.2195(2) 0.0504(14) Uani 0.389(4) 1 d PU B 3
F10D F 0.04616(18) 0.2019(7) 0.01081(18) 0.0620(16) Uani 0.389(4) 1 d PU B 3
F11D F -0.0213(2) 0.3461(6) 0.0021(2) 0.0635(15) Uani 0.389(4) 1 d PU B 3
F12D F -0.0301(7) 0.1279(19) 0.0218(7) 0.051(2) Uani 0.389(4) 1 d PU B 3

loop_
_atom_site_aniso_label
_atom_site_aniso_U_11
_atom_site_aniso_U_22
_atom_site_aniso_U_33
_atom_site_aniso_U_23
_atom_site_aniso_U_13
_atom_site_aniso_U_12
B1 0.034(3) 0.028(3) 0.036(4) 0.000(3) 0.000(3) -0.003(2)
O1 0.0312(18) 0.0280(18) 0.0426(19) -0.0014(15) 0.0033(16) -0.0028(14)
C1 0.033(5) 0.026(3) 0.029(3) 0.005(3) 0.004(5) -0.007(4)
C2 0.025(2) 0.038(3) 0.031(2) 0.005(2) 0.0027(19) -0.0048(19)
C3 0.031(3) 0.037(3) 0.028(3) 0.007(2) 0.007(2) 0.000(2)
C3A 0.032(2) 0.030(3) 0.025(2) 0.005(2) 0.006(2) 0.000(2)
C4 0.035(3) 0.041(3) 0.032(2) 0.002(2) 0.011(2) 0.004(2)
C5 0.046(3) 0.031(3) 0.046(3) -0.003(2) 0.014(3) -0.001(3)
C6 0.033(4) 0.033(5) 0.038(4) 0.003(3) 0.006(3) -0.003(3)
C6A 0.033(3) 0.030(3) 0.023(3) 0.002(2) 0.006(2) -0.002(2)
C7 0.023(3) 0.037(4) 0.028(3) 0.002(3) -0.001(2) -0.007(3)
C8 0.028(3) 0.031(4) 0.032(3) 0.005(3) 0.002(2) 0.001(3)
C9 0.035(2) 0.028(2) 0.022(2) 0.0088(18) 0.0010(18) 0.0000(19)
C9A 0.029(2) 0.026(2) 0.023(2) 0.0074(18) 0.0024(18) -0.0010(19)
C9B 0.032(2) 0.033(2) 0.021(2) 0.0052(18) 0.0059(18) -0.0049(18)
O9 0.0302(16) 0.0270(17) 0.0429(19) 0.0026(14) 0.0027(14) 0.0028(13)
O4 0.035(3) 0.033(4) 0.056(4) 0.007(3) 0.021(3) 0.013(3)
C10 0.043(4) 0.045(3) 0.078(5) -0.002(3) 0.020(3) 0.008(3)
O1" 0.042(2) 0.026(2) 0.033(2) 0.0055(16) 0.0017(17) 0.0025(17)
O9" 0.0413(19) 0.0276(17) 0.0308(17) -0.0016(14) 0.0029(14) -0.0017(14)
C1" 0.023(5) 0.031(3) 0.035(3) 0.002(2) 0.003(5) -0.002(4)
C2" 0.035(3) 0.037(3) 0.034(2) 0.003(2) 0.004(2) -0.004(2)
C3" 0.028(3) 0.041(3) 0.042(3) -0.006(2) 0.010(2) -0.004(2)
C3"A 0.021(2) 0.029(3) 0.054(3) -0.001(2) 0.008(3) -0.001(2)
C4" 0.027(3) 0.034(3) 0.067(3) 0.004(2) 0.015(2) 0.001(2)
C5" 0.036(3) 0.031(3) 0.086(4) 0.011(3) 0.016(3) 0.005(2)
C6" 0.033(4) 0.033(5) 0.064(5) 0.014(4) 0.003(4) -0.003(5)
C6"A 0.021(3) 0.034(3) 0.046(3) 0.011(2) 0.000(3) -0.005(3)
C7" 0.032(3) 0.043(4) 0.039(3) 0.019(3) -0.001(2) -0.005(3)
C8" 0.035(5) 0.038(5) 0.040(4) 0.008(3) 0.005(3) -0.001(3)
C9" 0.029(2) 0.030(2) 0.036(2) 0.0020(19) 0.0002(19) -0.0082(19)
C9"A 0.025(2) 0.023(2) 0.037(2) 0.0023(18) -0.0001(19) -0.0064(18)
C9"B 0.020(2) 0.032(2) 0.043(2) 0.005(2) 0.0014(19) -0.0061(18)
O4" 0.076(7) 0.049(5) 0.096(6) -0.009(4) 0.045(6) 0.012(4)
C10" 0.057(4) 0.047(4) 0.123(7) -0.009(4) 0.037(5) 0.011(4)
B1' 0.0245(18) 0.0282(19) 0.038(2) 0.000 0.0050(15) 0.000
C1' 0.0256(11) 0.0271(12) 0.0296(11) -0.0057(9) 0.0044(9) -0.0013(9)
C2' 0.0253(11) 0.0342(13) 0.0290(11) -0.0031(10) 0.0051(9) 0.0000(9)
C3' 0.0295(12) 0.0326(13) 0.0247(11) -0.0023(9) 0.0014(9) 0.0003(10)
C4' 0.0292(12) 0.0336(13) 0.0312(12) -0.0045(10) 0.0009(9) 0.0048(10)
C5' 0.0264(12) 0.0375(14) 0.0401(13) -0.0016(11) 0.0075(10) 0.0016(10)
C6' 0.0304(12) 0.0293(13) 0.0376(13) 0.0003(10) 0.0078(10) 0.0003(10)
C7' 0.0317(13) 0.0536(17) 0.0362(14) 0.0088(12) 0.0040(11) 0.0057(12)
C8' 0.0305(14) 0.061(2) 0.085(2) 0.0306(18) 0.0187(15) 0.0116(14)
F1' 0.0408(8) 0.0705(11) 0.0461(9) 0.0230(8) 0.0139(7) 0.0066(8)
F2' 0.0689(11) 0.0394(9) 0.0771(12) 0.0094(9) 0.0260(9) -0.0056(8)
F3' 0.0438(9) 0.0947(14) 0.0493(9) 0.0333(10) -0.0050(7) 0.0016(9)
F4' 0.0362(10) 0.139(2) 0.195(3) 0.114(2) 0.0449(13) 0.0391(12)
F5' 0.0359(9) 0.0767(14) 0.1183(17) 0.0208(12) 0.0164(10) -0.0113(9)
F6' 0.0813(15) 0.1143(19) 0.1127(17) -0.0015(15) 0.0729(14) 0.0065(13)
C9' 0.025(4) 0.020(6) 0.031(3) -0.008(3) 0.008(3) 0.002(4)
C10' 0.017(4) 0.030(3) 0.030(4) -0.002(3) 0.000(3) 0.001(3)
C11' 0.026(4) 0.032(3) 0.029(4) -0.005(3) 0.005(2) 0.001(3)
C12' 0.034(5) 0.026(3) 0.032(5) -0.005(4) 0.012(4) -0.004(3)
C13' 0.029(3) 0.033(5) 0.027(3) -0.004(2) 0.007(3) 0.004(3)
C14' 0.019(3) 0.023(5) 0.038(4) -0.004(3) 0.006(2) 0.002(3)
C15' 0.044(5) 0.037(3) 0.031(3) -0.001(2) 0.001(3) -0.006(3)
C16' 0.042(3) 0.044(4) 0.036(3) -0.007(3) 0.010(2) -0.010(3)
F7' 0.0608(19) 0.0562(19) 0.0404(17) 0.0022(15) -0.0124(16) -0.0261(14)
F8' 0.088(3) 0.154(4) 0.066(2) -0.039(2) 0.034(2) -0.085(3)
F9' 0.093(3) 0.034(2) 0.124(5) -0.007(2) -0.048(3) -0.007(2)
F10' 0.073(2) 0.106(3) 0.0269(14) -0.0054(16) 0.0155(14) -0.047(2)
F11' 0.066(2) 0.086(2) 0.0420(17) 0.0023(16) -0.0108(15) 0.0169(18)
F12' 0.092(7) 0.067(4) 0.033(3) -0.014(2) 0.001(3) -0.026(3)
C9D 0.019(5) 0.013(6) 0.046(6) -0.003(6) 0.008(8) 0.002(5)
C10D 0.020(7) 0.035(4) 0.023(6) 0.000(4) 0.001(4) 0.006(5)
C11D 0.024(6) 0.024(4) 0.037(7) -0.003(4) 0.009(4) -0.006(4)
C12D 0.031(8) 0.024(5) 0.033(6) 0.002(5) 0.013(6) 0.003(4)
C13D 0.026(4) 0.021(6) 0.042(5) 0.000(4) 0.012(5) 0.002(4)
C14D 0.031(5) 0.012(6) 0.036(5) 0.004(4) 0.010(4) 0.008(5)
C15D 0.038(5) 0.038(5) 0.051(5) -0.005(4) 0.010(4) -0.007(4)
C16D 0.042(5) 0.036(6) 0.032(5) 0.006(4) 0.012(4) -0.002(4)
F7D 0.062(4) 0.063(4) 0.109(8) 0.010(4) -0.034(5) -0.026(3)
F8D 0.067(3) 0.034(2) 0.065(3) -0.006(2) 0.037(2) -0.026(2)
F9D 0.072(4) 0.035(2) 0.048(2) -0.0159(19) 0.022(2) -0.022(2)
F10D 0.049(3) 0.098(5) 0.043(2) -0.001(3) 0.019(2) 0.006(3)
F11D 0.074(4) 0.062(3) 0.050(3) 0.013(2) -0.004(3) 0.009(3)
F12D 0.060(5) 0.061(6) 0.034(6) -0.004(4) 0.013(5) -0.012(4)

loop_
_atom_type_symbol
_atom_type_description
_atom_type_scat_dispersion_real
_atom_type_scat_dispersion_imag
_atom_type_scat_source
C C 0.0033 0.0016 'International Tables Vol C Tables 4.2.6.8 and 6.1.1.4'
H H 0.0000 0.0000 'International Tables Vol C Tables 4.2.6.8 and 6.1.1.4'
B B 0.0013 0.0007 'International Tables Vol C Tables 4.2.6.8 and 6.1.1.4'
O O 0.0106 0.0060 'International Tables Vol C Tables 4.2.6.8 and 6.1.1.4'
F F 0.0171 0.0103 'International Tables Vol C Tables 4.2.6.8 and 6.1.1.4'

loop_
_geom_angle_atom_site_label_1
_geom_angle_atom_site_label_2
_geom_angle_atom_site_label_3
_geom_angle
_geom_angle_site_symmetry_1
_geom_angle_site_symmetry_3
O1 B1 O1" 108.4(4) . .
O1 B1 O9 114.2(5) . .
O1" B1 O9 106.7(5) . .
O1 B1 O9" 107.7(5) . .
O1" B1 O9" 111.9(5) . .
O9 B1 O9" 108.0(4) . .
C1 O1 B1 121.3(5) . .
O1 C1 C2 121.4(9) . .
O1 C1 C9A 120.1(7) . .
C2 C1 C9A 118.5(9) . .
C3 C2 C1 120.5(7) . .
C2 C3 C3A 122.7(5) . .
C9B C3A C4 118.8(5) . .
C9B C3A C3 117.8(5) . .
C4 C3A C3 123.4(4) . .
O4 C4 C5 125.6(7) . .
O4 C4 C3A 114.2(7) . .
C5 C4 C3A 120.1(5) . .
C6 C5 C4 121.1(6) . .
C5 C6 C6A 120.6(7) . .
C9B C6A C6 118.7(6) . .
C9B C6A C7 118.6(5) . .
C6 C6A C7 122.7(7) . .
C8 C7 C6A 122.1(7) . .
C7 C8 C9 119.4(7) . .
O9 C9 C8 119.2(5) . .
O9 C9 C9A 120.2(4) . .
C8 C9 C9A 120.6(5) . .
C9 C9A C9B 119.9(4) . .
C9 C9A C1 119.6(6) . .
C9B C9A C1 120.5(6) . .
C9A C9B C3A 119.9(4) . .
C9A C9B C6A 119.3(5) . .
C3A C9B C6A 120.8(5) . .
C9 O9 B1 120.6(4) . .
C4 O4 C10 115.7(11) . .
C1" O1" B1 120.5(8) . .
C9" O9" B1 121.2(4) . .
O1" C1" C9"A 120.1(12) . .
O1" C1" C2" 117.9(12) . .
C9"A C1" C2" 121.9(9) . .
C3" C2" C1" 118.3(7) . .
C2" C3" C3"A 122.4(5) . .
C3" C3"A C9"B 119.0(5) . .
C3" C3"A C4" 123.4(5) . .
C9"B C3"A C4" 117.6(5) . .
O4" C4" C5" 126.1(8) . .
O4" C4" C3"A 113.4(8) . .
C5" C4" C3"A 120.4(6) . .
C6" C5" C4" 120.4(6) . .
C5" C6" C6"A 122.8(8) . .
C7" C6"A C6" 124.5(7) . .
C7" C6"A C9"B 118.3(6) . .
C6" C6"A C9"B 117.2(7) . .
C8" C7" C6"A 122.7(6) . .
C7" C8" C9" 119.5(7) . .
O9" C9" C8" 119.8(5) . .
O9" C9" C9"A 119.7(4) . .
C8" C9" C9"A 120.4(5) . .
C1" C9"A C9" 121.0(7) . .
C1" C9"A C9"B 119.0(7) . .
C9" C9"A C9"B 119.9(4) . .
C3"A C9"B C9"A 119.3(4) . .
C3"A C9"B C6"A 121.6(5) . .
C9"A C9"B C6"A 119.1(5) . .
C4" O4" C10" 117.1(13) . .
C1' B1' C1' 106.2(3) 2 .
C1' B1' C9' 113.4(8) 2 .
C1' B1' C9' 111.1(12) . .
C1' B1' C9' 111.1(12) 2 2
C1' B1' C9' 113.4(8) . 2
C9' B1' C9' 101.8(17) . 2
C1' B1' C9D 106.4(11) 2 .
C1' B1' C9D 109.5(18) . .
C9' B1' C9D 8.7(16) . .
C9' B1' C9D 109.9(6) 2 .
C1' B1' C9D 109.5(18) 2 2
C1' B1' C9D 106.4(11) . 2
C9' B1' C9D 109.9(6) . 2
C9' B1' C9D 8.7(16) 2 2
C9D B1' C9D 118(3) . 2
C6' C1' C2' 115.4(2) . .
C6' C1' B1' 125.2(2) . .
C2' C1' B1' 119.31(18) . .
C3' C2' C1' 122.7(2) . .
C2' C3' C4' 120.6(2) . .
C2' C3' C7' 120.5(2) . .
C4' C3' C7' 118.8(2) . .
C5' C4' C3' 118.1(2) . .
C4' C5' C6' 121.0(2) . .
C4' C5' C8' 119.8(2) . .
C6' C5' C8' 119.2(2) . .
C1' C6' C5' 122.2(2) . .
F1' C7' F2' 106.4(2) . .
F1' C7' F3' 106.8(2) . .
F2' C7' F3' 105.6(2) . .
F1' C7' C3' 113.2(2) . .
F2' C7' C3' 112.5(2) . .
F3' C7' C3' 111.9(2) . .
F4' C8' F5' 107.7(3) . .
F4' C8' F6' 104.8(3) . .
F5' C8' F6' 104.2(3) . .
F4' C8' C5' 113.6(2) . .
F5' C8' C5' 112.8(3) . .
F6' C8' C5' 112.8(3) . .
C14' C9' C10' 117.5(9) . .
C14' C9' B1' 122.4(13) . .
C10' C9' B1' 119.9(12) . .
C11' C10' C9' 121.1(8) . .
C10' C11' C12' 120.4(9) . .
C10' C11' C15' 121.3(7) . .
C12' C11' C15' 118.3(8) . .
C11' C12' C13' 119.4(11) . .
C14' C13' C12' 119.8(9) . .
C14' C13' C16' 120.1(10) . .
C12' C13' C16' 120.0(10) . .
C13' C14' C9' 121.8(10) . .
F8' C15' F9' 106.5(6) . .
F8' C15' F7' 106.8(7) . .
F9' C15' F7' 104.1(5) . .
F8' C15' C11' 113.7(6) . .
F9' C15' C11' 111.8(7) . .
F7' C15' C11' 113.3(6) . .
F11' C16' F10' 106.1(6) . .
F11' C16' F12' 105.0(8) . .
F10' C16' F12' 105.7(7) . .
F11' C16' C13' 113.0(7) . .
F10' C16' C13' 113.3(7) . .
F12' C16' C13' 112.9(9) . .
C14D C9D C10D 112.7(13) . .
C14D C9D B1' 129.5(19) . .
C10D C9D B1' 117.5(17) . .
C11D C10D C9D 123.8(14) . .
C12D C11D C10D 120.4(14) . .
C12D C11D C15D 121.7(13) . .
C10D C11D C15D 117.8(13) . .
C11D C12D C13D 118.5(17) . .
C12D C13D C14D 120.3(15) . .
C12D C13D C16D 118.2(16) . .
C14D C13D C16D 121.4(14) . .
C9D C14D C13D 124.3(16) . .
F8D C15D F9D 104.2(9) . .
F8D C15D F7D 106.4(9) . .
F9D C15D F7D 107.7(10) . .
F8D C15D C11D 113.1(9) . .
F9D C15D C11D 112.3(9) . .
F7D C15D C11D 112.6(9) . .
F12D C16D F10D 105.9(12) . .
F12D C16D F11D 104.2(13) . .
F10D C16D F11D 106.4(8) . .
F12D C16D C13D 114.7(12) . .
F10D C16D C13D 112.1(12) . .
F11D C16D C13D 112.9(12) . .

loop_
_geom_bond_atom_site_label_1
_geom_bond_atom_site_label_2
_geom_bond_distance
_geom_bond_site_symmetry_2
B1 O1 1.442(8) .
B1 O1" 1.469(8) .
B1 O9 1.474(7) .
B1 O9" 1.481(7) .
O1 C1 1.318(13) .
C1 C2 1.398(10) .
C1 C9A 1.431(11) .
C2 C3 1.366(7) .
C3 C3A 1.417(7) .
C3A C9B 1.411(7) .
C3A C4 1.417(7) .
C4 O4 1.362(14) .
C4 C5 1.395(8) .
C5 C6 1.377(9) .
C6 C6A 1.417(10) .
C6A C9B 1.414(7) .
C6A C7 1.420(9) .
C7 C8 1.364(9) .
C8 C9 1.398(10) .
C9 O9 1.323(6) .
C9 C9A 1.408(6) .
C9A C9B 1.411(6) .
O4 C10 1.466(13) .
O1" C1" 1.349(13) .
O9" C9" 1.324(6) .
C1" C9"A 1.380(18) .
C1" C2" 1.399(17) .
C2" C3" 1.375(7) .
C3" C3"A 1.391(8) .
C3"A C9"B 1.409(7) .
C3"A C4" 1.430(7) .
C4" O4" 1.331(15) .
C4" C5" 1.402(9) .
C5" C6" 1.350(12) .
C6" C6"A 1.408(10) .
C6"A C7" 1.404(9) .
C6"A C9"B 1.427(8) .
C7" C8" 1.369(10) .
C8" C9" 1.402(10) .
C9" C9"A 1.402(7) .
C9"A C9"B 1.426(6) .
O4" C10" 1.470(15) .
B1' C1' 1.641(3) 2
B1' C1' 1.641(3) .
B1' C9' 1.642(8) .
B1' C9' 1.642(8) 2
B1' C9D 1.660(12) .
B1' C9D 1.660(12) 2
C1' C6' 1.396(3) .
C1' C2' 1.400(3) .
C2' C3' 1.384(3) .
C3' C4' 1.389(3) .
C3' C7' 1.498(3) .
C4' C5' 1.377(3) .
C5' C6' 1.397(3) .
C5' C8' 1.484(3) .
C7' F1' 1.329(3) .
C7' F2' 1.337(3) .
C7' F3' 1.347(3) .
C8' F4' 1.324(3) .
C8' F5' 1.330(4) .
C8' F6' 1.330(4) .
C9' C14' 1.393(17) .
C9' C10' 1.398(19) .
C10' C11' 1.378(15) .
C11' C12' 1.384(9) .
C11' C15' 1.485(10) .
C12' C13' 1.391(14) .
C13' C14' 1.375(18) .
C13' C16' 1.476(10) .
C15' F8' 1.298(8) .
C15' F9' 1.320(8) .
C15' F7' 1.328(8) .
C16' F11' 1.338(8) .
C16' F10' 1.339(8) .
C16' F12' 1.349(11) .
C9D C14D 1.38(3) .
C9D C10D 1.43(3) .
C10D C11D 1.42(2) .
C11D C12D 1.362(15) .
C11D C15D 1.496(15) .
C12D C13D 1.38(2) .
C13D C14D 1.43(3) .
C13D C16D 1.500(17) .
C15D F8D 1.332(11) .
C15D F9D 1.337(11) .
C15D F7D 1.337(10) .
C16D F12D 1.302(17) .
C16D F10D 1.317(11) .
C16D F11D 1.347(12) .

loop_
_geom_torsion_atom_site_label_1
_geom_torsion_atom_site_label_2
_geom_torsion_atom_site_label_3
_geom_torsion_atom_site_label_4
_geom_torsion
_geom_torsion_site_symmetry_1
O1" B1 O1 C1 140.8(9) .
O9 B1 O1 C1 21.9(10) .
O9" B1 O1 C1 -97.9(9) .
B1 O1 C1 C2 171.8(9) .
B1 O1 C1 C9A -10.5(17) .
O1 C1 C2 C3 -179.9(9) .
C9A C1 C2 C3 2.3(16) .
C1 C2 C3 C3A -1.3(11) .
C2 C3 C3A C9B -0.1(8) .
C2 C3 C3A C4 -179.5(4) .
C9B C3A C4 O4 -179.5(6) .
C3 C3A C4 O4 -0.1(9) .
C9B C3A C4 C5 -0.1(7) .
C3 C3A C4 C5 179.3(5) .
O4 C4 C5 C6 179.3(8) .
C3A C4 C5 C6 0.0(9) .
C4 C5 C6 C6A -0.7(11) .
C5 C6 C6A C9B 1.5(11) .
C5 C6 C6A C7 -177.5(7) .
C9B C6A C7 C8 -0.5(10) .
C6 C6A C7 C8 178.5(8) .
C6A C7 C8 C9 2.4(12) .
C7 C8 C9 O9 179.3(6) .
C7 C8 C9 C9A -2.3(10) .
O9 C9 C9A C9B 178.7(4) .
C8 C9 C9A C9B 0.3(7) .
O9 C9 C9A C1 0.6(9) .
C8 C9 C9A C1 -177.8(9) .
O1 C1 C9A C9 -1.7(16) .
C2 C1 C9A C9 176.1(8) .
O1 C1 C9A C9B -179.8(9) .
C2 C1 C9A C9B -2.0(16) .
C9 C9A C9B C3A -177.4(4) .
C1 C9A C9B C3A 0.7(10) .
C9 C9A C9B C6A 1.6(6) .
C1 C9A C9B C6A 179.7(8) .
C4 C3A C9B C9A 179.8(4) .
C3 C3A C9B C9A 0.4(7) .
C4 C3A C9B C6A 0.8(7) .
C3 C3A C9B C6A -178.6(5) .
C6 C6A C9B C9A 179.5(6) .
C7 C6A C9B C9A -1.5(7) .
C6 C6A C9B C3A -1.5(8) .
C7 C6A C9B C3A 177.5(5) .
C8 C9 O9 B1 -169.3(5) .
C9A C9 O9 B1 12.3(6) .
O1 B1 O9 C9 -22.9(6) .
O1" B1 O9 C9 -142.7(4) .
O9" B1 O9 C9 96.8(6) .
C5 C4 O4 C10 0.5(12) .
C3A C4 O4 C10 179.9(7) .
O1 B1 O1" C1" 144.1(7) .
O9 B1 O1" C1" -92.4(7) .
O9" B1 O1" C1" 25.5(8) .
O1 B1 O9" C9" -145.0(4) .
O1" B1 O9" C9" -25.9(6) .
O9 B1 O9" C9" 91.2(5) .
B1 O1" C1" C9"A -12.5(11) .
B1 O1" C1" C2" 167.4(6) .
O1" C1" C2" C3" 179.1(6) .
C9"A C1" C2" C3" -1.1(11) .
C1" C2" C3" C3"A 1.1(9) .
C2" C3" C3"A C9"B -0.3(8) .
C2" C3" C3"A C4" -179.7(5) .
C3" C3"A C4" O4" 1.8(12) .
C9"B C3"A C4" O4" -177.6(10) .
C3" C3"A C4" C5" 179.7(5) .
C9"B C3"A C4" C5" 0.4(7) .
O4" C4" C5" C6" 176.9(12) .
C3"A C4" C5" C6" -0.7(9) .
C4" C5" C6" C6"A -0.2(12) .
C5" C6" C6"A C7" -177.1(7) .
C5" C6" C6"A C9"B 1.5(11) .
C6" C6"A C7" C8" 176.8(8) .
C9"B C6"A C7" C8" -1.8(10) .
C6"A C7" C8" C9" 4.4(12) .
B1 O9" C9" C8" -168.6(6) .
B1 O9" C9" C9"A 13.0(6) .
C7" C8" C9" O9" 177.6(6) .
C7" C8" C9" C9"A -4.0(11) .
O1" C1" C9"A C9" -2.9(11) .
C2" C1" C9"A C9" 177.3(6) .
O1" C1" C9"A C9"B -179.8(6) .
C2" C1" C9"A C9"B 0.3(11) .
O9" C9" C9"A C1" 2.6(8) .
C8" C9" C9"A C1" -175.8(7) .
O9" C9" C9"A C9"B 179.5(4) .
C8" C9" C9"A C9"B 1.1(8) .
C3" C3"A C9"B C9"A -0.4(7) .
C4" C3"A C9"B C9"A 179.0(4) .
C3" C3"A C9"B C6"A -178.4(5) .
C4" C3"A C9"B C6"A 0.9(7) .
C1" C9"A C9"B C3"A 0.4(8) .
C9" C9"A C9"B C3"A -176.6(4) .
C1" C9"A C9"B C6"A 178.5(6) .
C9" C9"A C9"B C6"A 1.5(7) .
C7" C6"A C9"B C3"A 176.8(5) .
C6" C6"A C9"B C3"A -1.8(9) .
C7" C6"A C9"B C9"A -1.2(8) .
C6" C6"A C9"B C9"A -179.8(6) .
C5" C4" O4" C10" 9(2) .
C3"A C4" O4" C10" -173.2(10) .
C1' B1' C1' C6' 128.3(2) 2
C9' B1' C1' C6' 4.6(7) .
C9' B1' C1' C6' -109.4(13) 2
C9D B1' C1' C6' 13.8(11) .
C9D B1' C1' C6' -115.1(18) 2
C1' B1' C1' C2' -49.25(16) 2
C9' B1' C1' C2' -173.0(6) .
C9' B1' C1' C2' 73.0(13) 2
C9D B1' C1' C2' -163.8(10) .
C9D B1' C1' C2' 67.4(18) 2
C6' C1' C2' C3' 1.8(3) .
B1' C1' C2' C3' 179.6(2) .
C1' C2' C3' C4' -1.2(3) .
C1' C2' C3' C7' -178.3(2) .
C2' C3' C4' C5' -0.4(3) .
C7' C3' C4' C5' 176.8(2) .
C3' C4' C5' C6' 1.2(3) .
C3' C4' C5' C8' -176.3(3) .
C2' C1' C6' C5' -1.0(3) .
B1' C1' C6' C5' -178.7(2) .
C4' C5' C6' C1' -0.5(4) .
C8' C5' C6' C1' 177.0(3) .
C2' C3' C7' F1' -15.3(3) .
C4' C3' C7' F1' 167.5(2) .
C2' C3' C7' F2' 105.4(3) .
C4' C3' C7' F2' -71.8(3) .
C2' C3' C7' F3' -136.0(2) .
C4' C3' C7' F3' 46.9(3) .
C4' C5' C8' F4' -8.3(4) .
C6' C5' C8' F4' 174.2(3) .
C4' C5' C8' F5' -131.3(3) .
C6' C5' C8' F5' 51.1(4) .
C4' C5' C8' F6' 110.9(3) .
C6' C5' C8' F6' -66.7(4) .
C1' B1' C9' C14' -10(3) 2
C1' B1' C9' C14' 109(2) .
C9' B1' C9' C14' -130(3) 2
C9D B1' C9' C14' 28(17) .
C9D B1' C9' C14' -133.1(12) 2
C1' B1' C9' C10' 174.2(19) 2
C1' B1' C9' C10' -66(2) .
C9' B1' C9' C10' 54.8(17) 2
C9D B1' C9' C10' -147(22) .
C9D B1' C9' C10' 51(4) 2
C14' C9' C10' C11' 1(3) .
B1' C9' C10' C11' 177.0(15) .
C9' C10' C11' C12' -1(2) .
C9' C10' C11' C15' 177.9(18) .
C10' C11' C12' C13' 1(2) .
C15' C11' C12' C13' -178.5(13) .
C11' C12' C13' C14' 0(2) .
C11' C12' C13' C16' 178.1(12) .
C12' C13' C14' C9' 0(2) .
C16' C13' C14' C9' -178.4(18) .
C10' C9' C14' C13' 0(3) .
B1' C9' C14' C13' -175.9(17) .
C10' C11' C15' F8' 138.3(9) .
C12' C11' C15' F8' -42.4(13) .
C10' C11' C15' F9' -101.1(10) .
C12' C11' C15' F9' 78.2(12) .
C10' C11' C15' F7' 16.1(12) .
C12' C11' C15' F7' -164.5(10) .
C14' C13' C16' F11' 85.3(12) .
C12' C13' C16' F11' -92.7(14) .
C14' C13' C16' F10' -153.9(10) .
C12' C13' C16' F10' 28.0(16) .
C14' C13' C16' F12' -33.7(15) .
C12' C13' C16' F12' 148.2(14) .
C1' B1' C9D C14D -16(5) 2
C1' B1' C9D C14D 98(4) .
C9' B1' C9D C14D -159(24) .
C9' B1' C9D C14D -137(3) 2
C9D B1' C9D C14D -140(5) 2
C1' B1' C9D C10D 157(3) 2
C1' B1' C9D C10D -88(3) .
C9' B1' C9D C10D 14(16) .
C9' B1' C9D C10D 37(5) 2
C9D B1' C9D C10D 34(3) 2
C14D C9D C10D C11D -4(5) .
B1' C9D C10D C11D -178(2) .
C9D C10D C11D C12D 4(4) .
C9D C10D C11D C15D -180(3) .
C10D C11D C12D C13D -2(3) .
C15D C11D C12D C13D -177.6(18) .
C11D C12D C13D C14D 0(4) .
C11D C12D C13D C16D 179.9(18) .
C10D C9D C14D C13D 2(5) .
B1' C9D C14D C13D 176(3) .
C12D C13D C14D C9D 0(4) .
C16D C13D C14D C9D 180(3) .
C12D C11D C15D F8D 6(2) .
C10D C11D C15D F8D -170.3(11) .
C12D C11D C15D F9D 123.4(18) .
C10D C11D C15D F9D -52.8(15) .
C12D C11D C15D F7D -114.8(19) .
C10D C11D C15D F7D 69.0(16) .
C12D C13D C16D F12D -170(2) .
C14D C13D C16D F12D 10(3) .
C12D C13D C16D F10D 69(2) .
C14D C13D C16D F10D -110.4(19) .
C12D C13D C16D F11D -51(2) .
C14D C13D C16D F11D 129.5(18) .
